data_7106824
loop_
_publ_author_name
'Li-Hui Sun'
'Li-Tao Shen'
'Song Ye'

_publ_section_title
;
 Highly diastereo- and enantioselective NHC-catalyzed [3+2] annulation of
 enals and isatins
;
_journal_name_full Chem.Commun.
_journal_page_first 10136
_journal_paper_doi 10.1039/c1cc13860j
_journal_volume 47
_journal_year 2011
_chemical_absolute_configuration ad
_chemical_formula_moiety 'C24 H18 Cl N O3'
_chemical_formula_sum 'C24 H18 Cl N O3'
_chemical_formula_weight 403.84
_chemical_name_systematic
;
?
;
_space_group_IT_number 19
_symmetry_cell_setting orthorhombic
_symmetry_space_group_name_Hall 'P 2ac 2ab'
_symmetry_space_group_name_H-M 'P 21 21 21'
_atom_sites_solution_hydrogens geom
_atom_sites_solution_primary direct
_atom_sites_solution_secondary difmap
_audit_creation_method SHELXL-97
_cell_angle_alpha 90.00
_cell_angle_beta 90.00
_cell_angle_gamma 90.00
_cell_formula_units_Z 4
_cell_length_a 9.1336(12)
_cell_length_b 13.2540(18)
_cell_length_c 16.646(2)
_cell_measurement_reflns_used 7004
_cell_measurement_temperature 173(2)
_cell_measurement_theta_max 27.48
_cell_measurement_theta_min 1.96
_cell_volume 2015.1(5)
_computing_cell_refinement 'CrystalClear (Rigaku Inc., 2007)'
_computing_data_collection 'CrystalClear (Rigaku Inc., 2007)'
_computing_data_reduction 'CrystalClear (Rigaku Inc., 2007)'
_computing_molecular_graphics 'XP in Siemens SHELXTL (Sheldrick, 1994)'
_computing_publication_material 'SHELX97 (Sheldrick, 1997)'
_computing_structure_refinement 'SHELXL-97 (Sheldrick, 1997)'
_computing_structure_solution 'SHELXS-97 (Sheldrick, 1990)'
_diffrn_ambient_temperature 173(2)
_diffrn_measured_fraction_theta_full 0.998
_diffrn_measured_fraction_theta_max 0.998
_diffrn_measurement_device_type 'MM007-HF CCD(Saturn 724+)'
_diffrn_measurement_method '\w scans at fixed \c = 45\%'
_diffrn_radiation_monochromator Confocal
_diffrn_radiation_source 'rotating anode'
_diffrn_radiation_type MoK\a
_diffrn_radiation_wavelength 0.71073
_diffrn_reflns_av_R_equivalents 0.0480
_diffrn_reflns_av_sigmaI/netI 0.0367
_diffrn_reflns_limit_h_max 11
_diffrn_reflns_limit_h_min -11
_diffrn_reflns_limit_k_max 17
_diffrn_reflns_limit_k_min -17
_diffrn_reflns_limit_l_max 21
_diffrn_reflns_limit_l_min -21
_diffrn_reflns_number 18181
_diffrn_reflns_theta_full 27.47
_diffrn_reflns_theta_max 27.47
_diffrn_reflns_theta_min 2.45
_exptl_absorpt_coefficient_mu 0.215
_exptl_absorpt_correction_T_max 0.9705
_exptl_absorpt_correction_T_min 0.9603
_exptl_absorpt_correction_type multi-scan
_exptl_absorpt_process_details 'CrystalClear (Rigaku Inc., 2007)'
_exptl_crystal_colour colorless
_exptl_crystal_density_diffrn 1.331
_exptl_crystal_density_method 'not measured'
_exptl_crystal_description block
_exptl_crystal_F_000 840
_exptl_crystal_size_max 0.19
_exptl_crystal_size_mid 0.16
_exptl_crystal_size_min 0.14
_refine_diff_density_max 0.453
_refine_diff_density_min -0.318
_refine_diff_density_rms 0.047
_refine_ls_abs_structure_details 'Flack H D (1983), Acta Cryst. A39, 876-881'
_refine_ls_abs_structure_Flack 0.10(7)
_refine_ls_extinction_method none
_refine_ls_goodness_of_fit_ref 1.078
_refine_ls_hydrogen_treatment constr
_refine_ls_matrix_type full
_refine_ls_number_parameters 262
_refine_ls_number_reflns 4602
_refine_ls_number_restraints 0
_refine_ls_restrained_S_all 1.078
_refine_ls_R_factor_all 0.0553
_refine_ls_R_factor_gt 0.0520
_refine_ls_shift/su_max 0.000
_refine_ls_shift/su_mean 0.000
_refine_ls_structure_factor_coef Fsqd
_refine_ls_weighting_details 'calc w=1/[\s^2^(Fo^2^)+(0.0429P)^2^+1.0597P] where P=(Fo^2^+2Fc^2^)/3'
_refine_ls_weighting_scheme calc
_refine_ls_wR_factor_gt 0.1145
_refine_ls_wR_factor_ref 0.1162
_reflns_number_gt 4351
_reflns_number_total 4602
_reflns_threshold_expression >2sigma(I)
_cod_data_source_file c1cc13860j.txt
_cod_data_source_block mx958
_cod_original_cell_volume 2015.2(5)
_cod_original_sg_symbol_H-M P2(1)2(1)2(1)
_cod_database_code 7106824

loop_
_symmetry_equiv_pos_as_xyz
'x, y, z'
'-x+1/2, -y, z+1/2'
'-x, y+1/2, -z+1/2'
'x+1/2, -y+1/2, -z'

loop_
_atom_site_label
_atom_site_type_symbol
_atom_site_fract_x
_atom_site_fract_y
_atom_site_fract_z
_atom_site_U_iso_or_equiv
_atom_site_adp_type
_atom_site_occupancy
_atom_site_symmetry_multiplicity
_atom_site_calc_flag
_atom_site_refinement_flags
_atom_site_disorder_assembly
_atom_site_disorder_group
Cl1 Cl 0.26427(8) 0.72589(5) 0.21602(4) 0.04454(18) Uani 1 1 d . . .
O1 O 0.63438(17) 0.22776(12) 0.01662(9) 0.0292(4) Uani 1 1 d . . .
O2 O 0.7595(2) 0.36649(13) 0.13610(10) 0.0365(4) Uani 1 1 d . . .
O3 O 0.5849(2) 0.08430(12) 0.08070(11) 0.0384(4) Uani 1 1 d . . .
N1 N 0.7633(2) 0.46794(14) 0.02375(11) 0.0275(4) Uani 1 1 d . . .
C1 C 0.5950(3) 0.33343(16) 0.02202(13) 0.0254(5) Uani 1 1 d . . .
C2 C 0.7154(3) 0.38922(16) 0.06984(14) 0.0269(5) Uani 1 1 d . . .
C3 C 0.7000(3) 0.46408(17) -0.05410(14) 0.0282(5) Uani 1 1 d . . .
C4 C 0.6013(3) 0.38446(17) -0.05815(14) 0.0281(5) Uani 1 1 d . . .
C5 C 0.5286(3) 0.3637(2) -0.12907(15) 0.0381(6) Uani 1 1 d . . .
H5A H 0.4603 0.3098 -0.1324 0.046 Uiso 1 1 calc R . .
C6 C 0.5585(4) 0.4244(2) -0.19579(16) 0.0474(7) Uani 1 1 d . . .
H6A H 0.5111 0.4110 -0.2454 0.057 Uiso 1 1 calc R . .
C7 C 0.6559(4) 0.5033(2) -0.19034(16) 0.0459(7) Uani 1 1 d . . .
H7A H 0.6738 0.5439 -0.2363 0.055 Uiso 1 1 calc R . .
C8 C 0.7287(3) 0.52498(19) -0.11918(15) 0.0380(6) Uani 1 1 d . . .
H8A H 0.7956 0.5797 -0.1156 0.046 Uiso 1 1 calc R . .
C9 C 0.4443(3) 0.33281(17) 0.06454(14) 0.0273(5) Uani 1 1 d . . .
H9A H 0.3689 0.3181 0.0226 0.033 Uiso 1 1 calc R . .
C10 C 0.4562(3) 0.23922(17) 0.11754(15) 0.0308(5) Uani 1 1 d . . .
H10A H 0.4948 0.2567 0.1713 0.037 Uiso 1 1 calc R . .
H10B H 0.3598 0.2061 0.1238 0.037 Uiso 1 1 calc R . .
C11 C 0.5611(3) 0.17242(18) 0.07301(14) 0.0289(5) Uani 1 1 d . . .
C12 C 0.4018(3) 0.43070(17) 0.10388(14) 0.0271(5) Uani 1 1 d . . .
C13 C 0.4343(3) 0.45227(19) 0.18365(15) 0.0367(6) Uani 1 1 d . . .
H13A H 0.4864 0.4042 0.2149 0.044 Uiso 1 1 calc R . .
C14 C 0.3923(3) 0.54250(19) 0.21833(16) 0.0403(6) Uani 1 1 d . . .
H14A H 0.4136 0.5560 0.2731 0.048 Uiso 1 1 calc R . .
C15 C 0.3188(3) 0.61269(18) 0.17212(16) 0.0344(6) Uani 1 1 d . . .
C16 C 0.2879(3) 0.59491(19) 0.09212(16) 0.0368(6) Uani 1 1 d . . .
H16A H 0.2395 0.6444 0.0605 0.044 Uiso 1 1 calc R . .
C17 C 0.3290(3) 0.50320(19) 0.05897(16) 0.0343(6) Uani 1 1 d . . .
H17A H 0.3068 0.4897 0.0043 0.041 Uiso 1 1 calc R . .
C18 C 0.8731(3) 0.54021(18) 0.04989(15) 0.0316(5) Uani 1 1 d . . .
H18A H 0.9453 0.5494 0.0062 0.038 Uiso 1 1 calc R . .
H18B H 0.9257 0.5119 0.0967 0.038 Uiso 1 1 calc R . .
C19 C 0.8119(3) 0.64230(18) 0.07272(15) 0.0320(5) Uani 1 1 d . . .
C20 C 0.6627(4) 0.6647(2) 0.0708(3) 0.0635(10) Uani 1 1 d . . .
H20A H 0.5950 0.6147 0.0538 0.076 Uiso 1 1 calc R . .
C21 C 0.6120(4) 0.7591(2) 0.0933(3) 0.0755(13) Uani 1 1 d . . .
H21A H 0.5101 0.7731 0.0916 0.091 Uiso 1 1 calc R . .
C22 C 0.7085(4) 0.8330(2) 0.11838(18) 0.0528(8) Uani 1 1 d . . .
H22A H 0.6735 0.8967 0.1361 0.063 Uiso 1 1 calc R . .
C23 C 0.8529(4) 0.8132(2) 0.1172(3) 0.0705(11) Uani 1 1 d . . .
H23A H 0.9207 0.8644 0.1317 0.085 Uiso 1 1 calc R . .
C24 C 0.9037(4) 0.7183(2) 0.0949(2) 0.0612(10) Uani 1 1 d . . .
H24A H 1.0062 0.7061 0.0951 0.073 Uiso 1 1 calc R . .

loop_
_atom_site_aniso_label
_atom_site_aniso_U_11
_atom_site_aniso_U_22
_atom_site_aniso_U_33
_atom_site_aniso_U_23
_atom_site_aniso_U_13
_atom_site_aniso_U_12
Cl1 0.0508(4) 0.0306(3) 0.0522(4) -0.0131(3) 0.0047(3) 0.0082(3)
O1 0.0324(9) 0.0233(8) 0.0318(8) -0.0014(7) 0.0074(7) 0.0001(7)
O2 0.0390(10) 0.0395(9) 0.0309(8) 0.0050(7) -0.0101(8) -0.0076(8)
O3 0.0537(11) 0.0220(8) 0.0395(10) -0.0021(7) 0.0020(9) 0.0013(8)
N1 0.0300(10) 0.0234(9) 0.0292(9) -0.0014(8) -0.0009(9) -0.0028(8)
C1 0.0291(11) 0.0214(10) 0.0256(10) -0.0034(9) -0.0011(9) 0.0000(9)
C2 0.0267(11) 0.0249(11) 0.0291(11) -0.0019(9) 0.0012(9) 0.0015(9)
C3 0.0303(12) 0.0258(11) 0.0284(11) -0.0018(9) 0.0011(9) 0.0003(9)
C4 0.0326(12) 0.0259(11) 0.0259(11) -0.0018(9) 0.0036(10) -0.0003(9)
C5 0.0446(15) 0.0392(14) 0.0304(12) -0.0045(11) -0.0008(12) -0.0075(12)
C6 0.0606(18) 0.0540(17) 0.0276(13) 0.0024(12) -0.0063(13) -0.0074(15)
C7 0.0634(19) 0.0467(16) 0.0277(13) 0.0084(12) 0.0030(13) -0.0056(15)
C8 0.0462(15) 0.0324(13) 0.0354(13) 0.0043(10) 0.0011(12) -0.0044(12)
C9 0.0274(11) 0.0243(11) 0.0301(11) -0.0049(9) 0.0008(9) -0.0027(9)
C10 0.0340(12) 0.0242(11) 0.0342(12) -0.0052(10) 0.0059(10) -0.0038(9)
C11 0.0337(12) 0.0273(12) 0.0256(11) -0.0046(9) 0.0005(10) -0.0042(9)
C12 0.0265(11) 0.0269(11) 0.0280(11) -0.0045(9) 0.0031(10) -0.0010(9)
C13 0.0523(16) 0.0286(13) 0.0291(12) -0.0013(10) -0.0030(12) 0.0079(12)
C14 0.0590(17) 0.0324(13) 0.0293(12) -0.0065(11) -0.0004(13) 0.0056(12)
C15 0.0362(13) 0.0246(12) 0.0425(14) -0.0079(11) 0.0079(11) 0.0023(10)
C16 0.0364(14) 0.0343(13) 0.0397(14) -0.0042(11) -0.0063(11) 0.0100(11)
C17 0.0338(13) 0.0367(13) 0.0325(12) -0.0067(11) -0.0043(11) 0.0052(11)
C18 0.0273(12) 0.0309(12) 0.0367(13) -0.0039(10) -0.0023(10) -0.0061(9)
C19 0.0400(14) 0.0278(12) 0.0282(12) -0.0013(10) -0.0023(10) -0.0071(10)
C20 0.0448(18) 0.0363(16) 0.109(3) -0.0175(18) 0.0229(19) -0.0089(13)
C21 0.062(2) 0.0417(18) 0.123(3) -0.014(2) 0.043(2) -0.0022(16)
C22 0.080(2) 0.0315(14) 0.0472(16) -0.0083(13) 0.0170(16) -0.0022(14)
C23 0.072(3) 0.0340(17) 0.105(3) -0.0210(18) -0.026(2) -0.0110(16)
C24 0.0381(16) 0.0408(17) 0.105(3) -0.0140(18) -0.0198(18) -0.0007(14)

loop_
_atom_type_symbol
_atom_type_description
_atom_type_scat_dispersion_real
_atom_type_scat_dispersion_imag
_atom_type_scat_source
C C 0.0033 0.0016 'International Tables Vol C Tables 4.2.6.8 and 6.1.1.4'
H H 0.0000 0.0000 'International Tables Vol C Tables 4.2.6.8 and 6.1.1.4'
N N 0.0061 0.0033 'International Tables Vol C Tables 4.2.6.8 and 6.1.1.4'
O O 0.0106 0.0060 'International Tables Vol C Tables 4.2.6.8 and 6.1.1.4'
Cl Cl 0.1484 0.1585 'International Tables Vol C Tables 4.2.6.8 and 6.1.1.4'

loop_
_geom_angle_atom_site_label_1
_geom_angle_atom_site_label_2
_geom_angle_atom_site_label_3
_geom_angle
_geom_angle_site_symmetry_1
_geom_angle_site_symmetry_3
_geom_angle_publ_flag
C11 O1 C1 110.78(17) . . ?
C2 N1 C3 110.78(18) . . ?
C2 N1 C18 123.7(2) . . ?
C3 N1 C18 125.3(2) . . ?
O1 C1 C4 111.83(18) . . ?
O1 C1 C2 108.54(18) . . ?
C4 C1 C2 102.47(18) . . ?
O1 C1 C9 104.11(17) . . ?
C4 C1 C9 116.3(2) . . ?
C2 C1 C9 113.56(18) . . ?
O2 C2 N1 126.5(2) . . ?
O2 C2 C1 125.9(2) . . ?
N1 C2 C1 107.66(18) . . ?
C8 C3 C4 122.1(2) . . ?
C8 C3 N1 128.3(2) . . ?
C4 C3 N1 109.62(19) . . ?
C5 C4 C3 120.3(2) . . ?
C5 C4 C1 130.8(2) . . ?
C3 C4 C1 108.93(19) . . ?
C4 C5 C6 118.0(2) . . ?
C4 C5 H5A 121.0 . . ?
C6 C5 H5A 121.0 . . ?
C7 C6 C5 120.8(3) . . ?
C7 C6 H6A 119.6 . . ?
C5 C6 H6A 119.6 . . ?
C6 C7 C8 121.5(2) . . ?
C6 C7 H7A 119.2 . . ?
C8 C7 H7A 119.2 . . ?
C3 C8 C7 117.3(2) . . ?
C3 C8 H8A 121.3 . . ?
C7 C8 H8A 121.3 . . ?
C12 C9 C10 117.9(2) . . ?
C12 C9 C1 115.10(19) . . ?
C10 C9 C1 101.85(19) . . ?
C12 C9 H9A 107.1 . . ?
C10 C9 H9A 107.1 . . ?
C1 C9 H9A 107.1 . . ?
C11 C10 C9 103.86(19) . . ?
C11 C10 H10A 111.0 . . ?
C9 C10 H10A 111.0 . . ?
C11 C10 H10B 111.0 . . ?
C9 C10 H10B 111.0 . . ?
H10A C10 H10B 109.0 . . ?
O3 C11 O1 120.6(2) . . ?
O3 C11 C10 129.8(2) . . ?
O1 C11 C10 109.59(19) . . ?
C17 C12 C13 118.3(2) . . ?
C17 C12 C9 119.1(2) . . ?
C13 C12 C9 122.5(2) . . ?
C14 C13 C12 121.2(2) . . ?
C14 C13 H13A 119.4 . . ?
C12 C13 H13A 119.4 . . ?
C15 C14 C13 119.0(2) . . ?
C15 C14 H14A 120.5 . . ?
C13 C14 H14A 120.5 . . ?
C14 C15 C16 121.4(2) . . ?
C14 C15 Cl1 119.0(2) . . ?
C16 C15 Cl1 119.5(2) . . ?
C15 C16 C17 118.5(2) . . ?
C15 C16 H16A 120.7 . . ?
C17 C16 H16A 120.7 . . ?
C16 C17 C12 121.5(2) . . ?
C16 C17 H17A 119.3 . . ?
C12 C17 H17A 119.3 . . ?
N1 C18 C19 114.2(2) . . ?
N1 C18 H18A 108.7 . . ?
C19 C18 H18A 108.7 . . ?
N1 C18 H18B 108.7 . . ?
C19 C18 H18B 108.7 . . ?
H18A C18 H18B 107.6 . . ?
C24 C19 C20 116.7(3) . . ?
C24 C19 C18 120.2(2) . . ?
C20 C19 C18 123.1(2) . . ?
C21 C20 C19 120.8(3) . . ?
C21 C20 H20A 119.6 . . ?
C19 C20 H20A 119.6 . . ?
C22 C21 C20 120.5(4) . . ?
C22 C21 H21A 119.7 . . ?
C20 C21 H21A 119.7 . . ?
C23 C22 C21 118.9(3) . . ?
C23 C22 H22A 120.6 . . ?
C21 C22 H22A 120.6 . . ?
C22 C23 C24 120.5(3) . . ?
C22 C23 H23A 119.8 . . ?
C24 C23 H23A 119.8 . . ?
C19 C24 C23 122.4(3) . . ?
C19 C24 H24A 118.8 . . ?
C23 C24 H24A 118.8 . . ?

loop_
_geom_bond_atom_site_label_1
_geom_bond_atom_site_label_2
_geom_bond_distance
_geom_bond_site_symmetry_2
_geom_bond_publ_flag
Cl1 C15 1.741(2) . ?
O1 C11 1.366(3) . ?
O1 C1 1.449(3) . ?
O2 C2 1.212(3) . ?
O3 C11 1.195(3) . ?
N1 C2 1.367(3) . ?
N1 C3 1.420(3) . ?
N1 C18 1.454(3) . ?
C1 C4 1.497(3) . ?
C1 C2 1.546(3) . ?
C1 C9 1.548(3) . ?
C3 C8 1.376(3) . ?
C3 C4 1.389(3) . ?
C4 C5 1.382(3) . ?
C5 C6 1.398(4) . ?
C5 H5A 0.9500 . ?
C6 C7 1.376(4) . ?
C6 H6A 0.9500 . ?
C7 C8 1.388(4) . ?
C7 H7A 0.9500 . ?
C8 H8A 0.9500 . ?
C9 C12 1.505(3) . ?
C9 C10 1.526(3) . ?
C9 H9A 1.0000 . ?
C10 C11 1.500(3) . ?
C10 H10A 0.9900 . ?
C10 H10B 0.9900 . ?
C12 C17 1.387(3) . ?
C12 C13 1.390(3) . ?
C13 C14 1.382(3) . ?
C13 H13A 0.9500 . ?
C14 C15 1.381(4) . ?
C14 H14A 0.9500 . ?
C15 C16 1.382(4) . ?
C16 C17 1.387(3) . ?
C16 H16A 0.9500 . ?
C17 H17A 0.9500 . ?
C18 C19 1.512(3) . ?
C18 H18A 0.9900 . ?
C18 H18B 0.9900 . ?
C19 C24 1.362(4) . ?
C19 C20 1.395(4) . ?
C20 C21 1.385(4) . ?
C20 H20A 0.9500 . ?
C21 C22 1.382(5) . ?
C21 H21A 0.9500 . ?
C22 C23 1.345(5) . ?
C22 H22A 0.9500 . ?
C23 C24 1.391(4) . ?
C23 H23A 0.9500 . ?
C24 H24A 0.9500 . ?

loop_
_geom_torsion_atom_site_label_1
_geom_torsion_atom_site_label_2
_geom_torsion_atom_site_label_3
_geom_torsion_atom_site_label_4
_geom_torsion
_geom_torsion_site_symmetry_1
_geom_torsion_site_symmetry_2
_geom_torsion_site_symmetry_3
_geom_torsion_site_symmetry_4
_geom_torsion_publ_flag
C11 O1 C1 C4 -148.69(19) . . . . ?
C11 O1 C1 C2 99.0(2) . . . . ?
C11 O1 C1 C9 -22.3(2) . . . . ?
C3 N1 C2 O2 172.7(2) . . . . ?
C18 N1 C2 O2 -2.7(4) . . . . ?
C3 N1 C2 C1 -6.9(2) . . . . ?
C18 N1 C2 C1 177.7(2) . . . . ?
O1 C1 C2 O2 -53.9(3) . . . . ?
C4 C1 C2 O2 -172.3(2) . . . . ?
C9 C1 C2 O2 61.3(3) . . . . ?
O1 C1 C2 N1 125.71(19) . . . . ?
C4 C1 C2 N1 7.3(2) . . . . ?
C9 C1 C2 N1 -119.0(2) . . . . ?
C2 N1 C3 C8 -174.8(2) . . . . ?
C18 N1 C3 C8 0.6(4) . . . . ?
C2 N1 C3 C4 3.6(3) . . . . ?
C18 N1 C3 C4 178.9(2) . . . . ?
C8 C3 C4 C5 0.3(4) . . . . ?
N1 C3 C4 C5 -178.2(2) . . . . ?
C8 C3 C4 C1 179.9(2) . . . . ?
N1 C3 C4 C1 1.5(3) . . . . ?
O1 C1 C4 C5 58.3(3) . . . . ?
C2 C1 C4 C5 174.4(3) . . . . ?
C9 C1 C4 C5 -61.1(3) . . . . ?
O1 C1 C4 C3 -121.3(2) . . . . ?
C2 C1 C4 C3 -5.2(2) . . . . ?
C9 C1 C4 C3 119.3(2) . . . . ?
C3 C4 C5 C6 0.5(4) . . . . ?
C1 C4 C5 C6 -179.0(3) . . . . ?
C4 C5 C6 C7 -0.9(5) . . . . ?
C5 C6 C7 C8 0.6(5) . . . . ?
C4 C3 C8 C7 -0.7(4) . . . . ?
N1 C3 C8 C7 177.5(3) . . . . ?
C6 C7 C8 C3 0.2(4) . . . . ?
O1 C1 C9 C12 159.29(19) . . . . ?
C4 C1 C9 C12 -77.2(3) . . . . ?
C2 C1 C9 C12 41.4(3) . . . . ?
O1 C1 C9 C10 30.5(2) . . . . ?
C4 C1 C9 C10 154.05(19) . . . . ?
C2 C1 C9 C10 -87.3(2) . . . . ?
C12 C9 C10 C11 -154.9(2) . . . . ?
C1 C9 C10 C11 -27.9(2) . . . . ?
C1 O1 C11 O3 -176.1(2) . . . . ?
C1 O1 C11 C10 4.1(3) . . . . ?
C9 C10 C11 O3 -163.8(3) . . . . ?
C9 C10 C11 O1 16.1(3) . . . . ?
C10 C9 C12 C17 -151.9(2) . . . . ?
C1 C9 C12 C17 87.8(3) . . . . ?
C10 C9 C12 C13 29.0(3) . . . . ?
C1 C9 C12 C13 -91.3(3) . . . . ?
C17 C12 C13 C14 1.6(4) . . . . ?
C9 C12 C13 C14 -179.3(2) . . . . ?
C12 C13 C14 C15 -1.1(4) . . . . ?
C13 C14 C15 C16 -0.6(4) . . . . ?
C13 C14 C15 Cl1 179.4(2) . . . . ?
C14 C15 C16 C17 1.7(4) . . . . ?
Cl1 C15 C16 C17 -178.4(2) . . . . ?
C15 C16 C17 C12 -1.1(4) . . . . ?
C13 C12 C17 C16 -0.6(4) . . . . ?
C9 C12 C17 C16 -179.7(2) . . . . ?
C2 N1 C18 C19 -105.0(3) . . . . ?
C3 N1 C18 C19 80.3(3) . . . . ?
N1 C18 C19 C24 -177.1(3) . . . . ?
N1 C18 C19 C20 1.5(4) . . . . ?
C24 C19 C20 C21 -2.3(6) . . . . ?
C18 C19 C20 C21 179.1(3) . . . . ?
C19 C20 C21 C22 -0.1(6) . . . . ?
C20 C21 C22 C23 2.9(6) . . . . ?
C21 C22 C23 C24 -3.1(6) . . . . ?
C20 C19 C24 C23 2.0(6) . . . . ?
C18 C19 C24 C23 -179.3(3) . . . . ?
C22 C23 C24 C19 0.7(7) . . . . ?

loop_
_cod_related_entry_id
_cod_related_entry_database
_cod_related_entry_code
1 ChemSpider 30653328
